data_4108105
loop_
_publ_author_name
'Derek R. Laws'
'Daesung Chong'
'Karen Nash'
'Arnold L. Rheingold'
'William E. Geiger'

_publ_section_title
;
 Cymantrene Radical Cation Family: Spectral and Structural
 Characterization of the Half-Sandwich Analogues of Ferrocenium Ion
;
_journal_name_full 'Journal of the American Chemical Society'
_journal_page_first 9859
_journal_page_last 9870
_journal_paper_doi 10.1021/ja801930q
_journal_volume 130
_journal_year 2008
_chemical_formula_sum 'C32 H14 B F20 Mn N O7'
_chemical_formula_weight 970.19
_chemical_name_systematic
; 

 ? 

;
_space_group_IT_number 2
_symmetry_cell_setting triclinic
_symmetry_space_group_name_Hall '-P 1'
_symmetry_space_group_name_H-M 'P -1'
_atom_sites_solution_hydrogens geom
_atom_sites_solution_primary direct
_atom_sites_solution_secondary difmap
_audit_creation_method SHELXL-97
_cell_angle_alpha 101.3260(10)
_cell_angle_beta 111.6160(10)
_cell_angle_gamma 102.7390(10)
_cell_formula_units_Z 2
_cell_length_a 11.1365(8)
_cell_length_b 11.5717(8)
_cell_length_c 14.7086(10)
_cell_measurement_reflns_used 5464
_cell_measurement_temperature 100(2)
_cell_measurement_theta_max 28.18
_cell_measurement_theta_min 2.62
_cell_volume 1636.3(2)
_computing_cell_refinement 'Bruker SMART'
_computing_data_collection 'Bruker SMART'
_computing_data_reduction 'Bruker SAINT'
_computing_molecular_graphics 'Bruker SHELXTL'
_computing_publication_material 'Bruker SHELXTL'
_computing_structure_refinement 'SHELXL-97 (Sheldrick, 1997)'
_computing_structure_solution 'SHELXS-97 (Sheldrick, 1990)'
_diffrn_ambient_temperature 100(2)
_diffrn_measured_fraction_theta_full 0.980
_diffrn_measured_fraction_theta_max 0.868
_diffrn_measurement_device_type 'CCD area detector'
_diffrn_measurement_method 'phi and omega scans'
_diffrn_radiation_monochromator graphite
_diffrn_radiation_source 'fine-focus sealed tube'
_diffrn_radiation_type MoK\a
_diffrn_radiation_wavelength 0.71073
_diffrn_reflns_av_R_equivalents 0.0200
_diffrn_reflns_av_sigmaI/netI 0.0414
_diffrn_reflns_limit_h_max 14
_diffrn_reflns_limit_h_min -9
_diffrn_reflns_limit_k_max 15
_diffrn_reflns_limit_k_min -15
_diffrn_reflns_limit_l_max 12
_diffrn_reflns_limit_l_min -19
_diffrn_reflns_number 10223
_diffrn_reflns_theta_full 25.00
_diffrn_reflns_theta_max 28.22
_diffrn_reflns_theta_min 1.56
_exptl_absorpt_coefficient_mu 0.572
_exptl_absorpt_correction_T_max 0.9775
_exptl_absorpt_correction_T_min 0.8845
_exptl_absorpt_correction_type multi-scan
_exptl_absorpt_process_details SADABS
_exptl_crystal_colour yellow
_exptl_crystal_density_diffrn 1.969
_exptl_crystal_description plate
_exptl_crystal_F_000 958
_exptl_crystal_size_max 0.22
_exptl_crystal_size_mid 0.08
_exptl_crystal_size_min 0.04
_refine_diff_density_max 0.599
_refine_diff_density_min -0.407
_refine_diff_density_rms 0.074
_refine_ls_extinction_method none
_refine_ls_goodness_of_fit_ref 1.062
_refine_ls_hydrogen_treatment mixed
_refine_ls_matrix_type full
_refine_ls_number_parameters 523
_refine_ls_number_reflns 6206
_refine_ls_number_restraints 0
_refine_ls_restrained_S_all 1.062
_refine_ls_R_factor_all 0.0603
_refine_ls_R_factor_gt 0.0462
_refine_ls_shift/su_max 0.007
_refine_ls_shift/su_mean 0.001
_refine_ls_structure_factor_coef Fsqd
_refine_ls_weighting_details 'calc w=1/[\s^2^(Fo^2^)+(0.0600P)^2^+0.6000P] where P=(Fo^2^+2Fc^2^)/3'
_refine_ls_weighting_scheme calc
_refine_ls_wR_factor_gt 0.1099
_refine_ls_wR_factor_ref 0.1169
_reflns_number_gt 4924
_reflns_number_total 6206
_reflns_threshold_expression >2sigma(I)
_cod_data_source_file ja801930q-file006.cif
_cod_data_source_block geiger5
_cod_database_code 4108105

loop_
_symmetry_equiv_pos_as_xyz
'x, y, z'
'-x, -y, -z'

loop_
_atom_site_label
_atom_site_type_symbol
_atom_site_fract_x
_atom_site_fract_y
_atom_site_fract_z
_atom_site_U_iso_or_equiv
_atom_site_adp_type
_atom_site_occupancy
_atom_site_symmetry_multiplicity
_atom_site_calc_flag
_atom_site_refinement_flags
Mn1 Mn -0.57611(4) 0.70745(4) 0.01939(3) 0.01930(12) Uani 1 1 d .
F12 F 0.36461(16) 0.55088(15) 0.43771(13) 0.0279(4) Uani 1 1 d .
F13 F 0.38247(19) 0.78664(16) 0.44106(15) 0.0370(5) Uani 1 1 d .
F14 F 0.19506(18) 0.83523(15) 0.28482(15) 0.0351(5) Uani 1 1 d .
F15 F -0.00586(17) 0.64311(15) 0.12297(14) 0.0275(4) Uani 1 1 d .
F16 F -0.02884(16) 0.41178(14) 0.11902(13) 0.0235(4) Uani 1 1 d .
F22 F 0.33679(16) 0.32047(17) 0.50607(13) 0.0278(4) Uani 1 1 d .
F23 F 0.25952(18) 0.32388(19) 0.65536(14) 0.0351(5) Uani 1 1 d .
F24 F 0.01303(18) 0.34807(19) 0.63214(14) 0.0359(5) Uani 1 1 d .
F25 F -0.15830(16) 0.36590(16) 0.45155(14) 0.0285(4) Uani 1 1 d .
F26 F -0.08815(16) 0.35333(16) 0.29470(13) 0.0239(4) Uani 1 1 d .
F32 F 0.40918(17) 0.45655(16) 0.25770(14) 0.0274(4) Uani 1 1 d .
F33 F 0.61357(17) 0.37357(17) 0.26699(14) 0.0306(4) Uani 1 1 d .
F34 F 0.62593(17) 0.15654(16) 0.31596(14) 0.0301(4) Uani 1 1 d .
F35 F 0.42644(17) 0.03083(15) 0.35592(15) 0.0308(4) Uani 1 1 d .
F36 F 0.21116(16) 0.10752(15) 0.33922(14) 0.0273(4) Uani 1 1 d .
F42 F 0.14945(16) 0.29253(15) 0.08691(13) 0.0250(4) Uani 1 1 d .
F43 F -0.03311(19) 0.12198(16) -0.09032(13) 0.0293(4) Uani 1 1 d .
F44 F -0.24745(18) -0.05254(16) -0.09527(14) 0.0316(4) Uani 1 1 d .
F45 F -0.26745(17) -0.05535(15) 0.08273(14) 0.0309(4) Uani 1 1 d .
F46 F -0.08856(17) 0.10717(15) 0.25913(13) 0.0265(4) Uani 1 1 d .
O1 O -0.5812(2) 0.8811(2) -0.10298(18) 0.0355(6) Uani 1 1 d .
O2 O -0.7606(2) 0.49130(19) -0.16271(17) 0.0314(5) Uani 1 1 d .
O3 O -0.3415(2) 0.6550(2) -0.00612(19) 0.0361(6) Uani 1 1 d .
N1 N -0.3416(2) 0.8931(2) 0.2420(2) 0.0307(6) Uani 1 1 d .
H1A H -0.3275 0.9736 0.2536 0.037 Uiso 1 1 calc R
H1B H -0.2728 0.8655 0.2681 0.037 Uiso 1 1 calc R
C1 C -0.4792(3) 0.8052(3) 0.1793(2) 0.0252(7) Uani 1 1 d .
C2 C -0.5186(3) 0.6753(3) 0.1667(2) 0.0261(7) Uani 1 1 d .
H2A H -0.4574 0.6267 0.1944 0.031 Uiso 1 1 calc R
C3 C -0.6625(3) 0.6296(3) 0.1112(2) 0.0255(7) Uani 1 1 d .
H3A H -0.7210 0.5415 0.0915 0.031 Uiso 1 1 calc R
C4 C -0.7105(3) 0.7297(3) 0.0906(2) 0.0238(6) Uani 1 1 d .
H4A H -0.8080 0.7246 0.0546 0.029 Uiso 1 1 calc R
C5 C -0.5959(3) 0.8392(3) 0.1341(2) 0.0245(6) Uani 1 1 d .
H5A H -0.5979 0.9253 0.1345 0.029 Uiso 1 1 calc R
C6 C -0.5792(3) 0.8127(3) -0.0560(2) 0.0255(7) Uani 1 1 d .
C7 C -0.6901(3) 0.5767(3) -0.0924(2) 0.0239(6) Uani 1 1 d .
C8 C -0.4323(3) 0.6763(3) 0.0039(2) 0.0247(7) Uani 1 1 d .
C11 C 0.1695(3) 0.4670(3) 0.2773(2) 0.0197(6) Uani 1 1 d .
C12 C 0.2715(3) 0.5698(3) 0.3574(2) 0.0219(6) Uani 1 1 d .
C13 C 0.2819(3) 0.6916(3) 0.3605(2) 0.0257(7) Uani 1 1 d .
C14 C 0.1897(3) 0.7176(3) 0.2822(2) 0.0249(7) Uani 1 1 d .
C15 C 0.0867(3) 0.6203(3) 0.2010(2) 0.0213(6) Uani 1 1 d .
C16 C 0.0792(3) 0.4992(3) 0.2017(2) 0.0201(6) Uani 1 1 d .
C21 C 0.1257(3) 0.3308(2) 0.3895(2) 0.0193(6) Uani 1 1 d .
C22 C 0.2101(3) 0.3288(3) 0.4850(2) 0.0220(6) Uani 1 1 d .
C23 C 0.1739(3) 0.3329(3) 0.5656(2) 0.0260(7) Uani 1 1 d .
C24 C 0.0493(3) 0.3444(3) 0.5539(2) 0.0251(7) Uani 1 1 d .
C25 C -0.0370(3) 0.3523(3) 0.4625(2) 0.0233(7) Uani 1 1 d .
C26 C 0.0024(3) 0.3460(3) 0.3835(2) 0.0206(6) Uani 1 1 d .
C31 C 0.2996(3) 0.2891(3) 0.3011(2) 0.0195(6) Uani 1 1 d .
C32 C 0.4062(3) 0.3501(3) 0.2834(2) 0.0225(6) Uani 1 1 d .
C33 C 0.5159(3) 0.3092(3) 0.2878(2) 0.0227(6) Uani 1 1 d .
C34 C 0.5221(3) 0.2012(3) 0.3115(2) 0.0233(6) Uani 1 1 d .
C35 C 0.4191(3) 0.1360(3) 0.3306(2) 0.0225(6) Uani 1 1 d .
C36 C 0.3116(3) 0.1793(3) 0.3230(2) 0.0222(6) Uani 1 1 d .
C41 C 0.0399(3) 0.2149(3) 0.1833(2) 0.0184(6) Uani 1 1 d .
C42 C 0.0472(3) 0.2084(3) 0.0897(2) 0.0205(6) Uani 1 1 d .
C43 C -0.0467(3) 0.1213(3) -0.0033(2) 0.0224(6) Uani 1 1 d .
C44 C -0.1544(3) 0.0340(3) -0.0057(2) 0.0241(6) Uani 1 1 d .
C45 C -0.1647(3) 0.0327(3) 0.0839(2) 0.0227(6) Uani 1 1 d .
C46 C -0.0683(3) 0.1215(3) 0.1759(2) 0.0215(6) Uani 1 1 d .
B1 B 0.1599(3) 0.3256(3) 0.2880(3) 0.0197(7) Uani 1 1 d .

loop_
_atom_site_aniso_label
_atom_site_aniso_U_11
_atom_site_aniso_U_22
_atom_site_aniso_U_33
_atom_site_aniso_U_23
_atom_site_aniso_U_13
_atom_site_aniso_U_12
Mn1 0.0167(2) 0.0189(2) 0.0223(3) 0.00503(17) 0.00933(18) 0.00536(17)
F12 0.0209(8) 0.0277(9) 0.0243(10) 0.0068(7) 0.0010(7) 0.0041(7)
F13 0.0337(10) 0.0225(9) 0.0340(11) 0.0010(8) 0.0028(9) -0.0024(8)
F14 0.0340(10) 0.0186(8) 0.0427(12) 0.0095(8) 0.0090(9) 0.0029(8)
F15 0.0230(9) 0.0262(9) 0.0316(11) 0.0135(8) 0.0067(8) 0.0092(7)
F16 0.0185(8) 0.0203(8) 0.0241(9) 0.0036(7) 0.0035(7) 0.0049(7)
F22 0.0178(8) 0.0410(10) 0.0237(10) 0.0102(8) 0.0066(7) 0.0117(8)
F23 0.0262(9) 0.0572(12) 0.0224(10) 0.0169(9) 0.0076(8) 0.0151(9)
F24 0.0295(10) 0.0564(12) 0.0236(10) 0.0112(9) 0.0152(8) 0.0115(9)
F25 0.0190(8) 0.0359(10) 0.0310(10) 0.0067(8) 0.0133(8) 0.0086(8)
F26 0.0187(8) 0.0318(9) 0.0219(9) 0.0105(7) 0.0062(7) 0.0117(7)
F32 0.0247(9) 0.0290(9) 0.0376(11) 0.0199(8) 0.0167(8) 0.0111(8)
F33 0.0235(9) 0.0402(10) 0.0377(11) 0.0183(9) 0.0187(8) 0.0129(8)
F34 0.0205(8) 0.0326(9) 0.0373(11) 0.0090(8) 0.0101(8) 0.0142(8)
F35 0.0223(9) 0.0215(8) 0.0434(12) 0.0108(8) 0.0078(8) 0.0080(7)
F36 0.0200(8) 0.0245(8) 0.0384(11) 0.0131(8) 0.0126(8) 0.0059(7)
F42 0.0233(8) 0.0285(9) 0.0259(10) 0.0095(7) 0.0133(8) 0.0075(7)
F43 0.0404(10) 0.0311(9) 0.0209(10) 0.0106(8) 0.0125(8) 0.0185(8)
F44 0.0291(9) 0.0252(9) 0.0255(10) -0.0011(8) 0.0001(8) 0.0091(8)
F45 0.0242(9) 0.0219(8) 0.0361(11) 0.0045(8) 0.0088(8) -0.0007(7)
F46 0.0275(9) 0.0263(9) 0.0245(10) 0.0076(7) 0.0130(8) 0.0035(7)
O1 0.0486(15) 0.0282(11) 0.0356(14) 0.0143(11) 0.0216(12) 0.0132(11)
O2 0.0305(11) 0.0283(11) 0.0293(13) 0.0055(10) 0.0122(10) 0.0023(10)
O3 0.0289(12) 0.0374(13) 0.0529(16) 0.0140(11) 0.0258(12) 0.0164(10)
N1 0.0184(12) 0.0294(13) 0.0324(16) 0.0009(12) 0.0039(11) 0.0056(11)
C1 0.0193(14) 0.0285(15) 0.0240(17) 0.0050(13) 0.0084(13) 0.0050(13)
C2 0.0262(15) 0.0319(16) 0.0264(17) 0.0133(13) 0.0132(14) 0.0141(14)
C3 0.0253(15) 0.0267(15) 0.0277(17) 0.0085(13) 0.0158(14) 0.0065(13)
C4 0.0205(14) 0.0306(15) 0.0242(17) 0.0087(13) 0.0115(13) 0.0119(13)
C5 0.0263(15) 0.0269(15) 0.0254(17) 0.0077(13) 0.0147(13) 0.0116(13)
C6 0.0274(15) 0.0235(14) 0.0268(17) 0.0045(13) 0.0141(14) 0.0090(13)
C7 0.0208(14) 0.0250(14) 0.0264(17) 0.0083(13) 0.0110(13) 0.0065(13)
C8 0.0245(15) 0.0204(14) 0.0289(17) 0.0064(12) 0.0125(13) 0.0061(13)
C11 0.0188(13) 0.0218(13) 0.0199(15) 0.0070(12) 0.0106(12) 0.0046(12)
C12 0.0160(13) 0.0264(14) 0.0220(16) 0.0098(12) 0.0051(12) 0.0075(12)
C13 0.0190(14) 0.0227(14) 0.0284(18) 0.0031(13) 0.0088(13) 0.0001(12)
C14 0.0270(15) 0.0210(14) 0.0292(18) 0.0092(13) 0.0142(14) 0.0073(13)
C15 0.0182(13) 0.0251(14) 0.0232(16) 0.0118(12) 0.0093(12) 0.0073(12)
C16 0.0137(12) 0.0215(13) 0.0222(16) 0.0042(12) 0.0076(12) 0.0031(11)
C21 0.0184(13) 0.0153(12) 0.0221(16) 0.0040(11) 0.0077(12) 0.0047(11)
C22 0.0136(13) 0.0255(14) 0.0234(17) 0.0066(12) 0.0051(12) 0.0055(12)
C23 0.0248(15) 0.0316(16) 0.0169(16) 0.0075(13) 0.0041(13) 0.0091(13)
C24 0.0239(14) 0.0293(15) 0.0198(16) 0.0038(12) 0.0105(13) 0.0060(13)
C25 0.0160(13) 0.0231(14) 0.0289(18) 0.0059(12) 0.0096(13) 0.0046(12)
C26 0.0182(13) 0.0200(13) 0.0202(16) 0.0068(12) 0.0052(12) 0.0045(12)
C31 0.0162(13) 0.0243(14) 0.0144(15) 0.0061(11) 0.0028(11) 0.0063(12)
C32 0.0226(14) 0.0241(14) 0.0187(16) 0.0062(12) 0.0062(12) 0.0085(12)
C33 0.0152(13) 0.0287(15) 0.0207(16) 0.0064(12) 0.0061(12) 0.0045(12)
C34 0.0168(13) 0.0273(15) 0.0207(16) 0.0025(12) 0.0035(12) 0.0098(12)
C35 0.0202(14) 0.0196(13) 0.0228(16) 0.0061(12) 0.0038(12) 0.0070(12)
C36 0.0139(13) 0.0238(14) 0.0234(16) 0.0035(12) 0.0068(12) 0.0013(12)
C41 0.0166(13) 0.0202(13) 0.0204(15) 0.0079(11) 0.0065(12) 0.0104(11)
C42 0.0188(13) 0.0212(13) 0.0256(16) 0.0114(12) 0.0094(12) 0.0102(12)
C43 0.0276(15) 0.0272(15) 0.0181(16) 0.0117(12) 0.0084(13) 0.0178(13)
C44 0.0238(14) 0.0192(13) 0.0240(17) 0.0037(12) 0.0021(13) 0.0140(12)
C45 0.0169(13) 0.0198(13) 0.0298(17) 0.0089(12) 0.0073(13) 0.0066(12)
C46 0.0220(14) 0.0217(13) 0.0228(16) 0.0070(12) 0.0103(13) 0.0093(12)
B1 0.0152(14) 0.0221(15) 0.0208(17) 0.0074(13) 0.0063(13) 0.0060(13)

loop_
_atom_type_symbol
_atom_type_description
_atom_type_scat_dispersion_real
_atom_type_scat_dispersion_imag
_atom_type_scat_source
C C 0.0033 0.0016 'International Tables Vol C Tables 4.2.6.8 and 6.1.1.4'
H H 0.0000 0.0000 'International Tables Vol C Tables 4.2.6.8 and 6.1.1.4'
B B 0.0013 0.0007 'International Tables Vol C Tables 4.2.6.8 and 6.1.1.4'
N N 0.0061 0.0033 'International Tables Vol C Tables 4.2.6.8 and 6.1.1.4'
O O 0.0106 0.0060 'International Tables Vol C Tables 4.2.6.8 and 6.1.1.4'
F F 0.0171 0.0103 'International Tables Vol C Tables 4.2.6.8 and 6.1.1.4'
Mn Mn 0.3368 0.7283 'International Tables Vol C Tables 4.2.6.8 and 6.1.1.4'

loop_
_geom_angle_atom_site_label_1
_geom_angle_atom_site_label_2
_geom_angle_atom_site_label_3
_geom_angle
C6 Mn1 C8 90.85(14)
C6 Mn1 C7 92.16(14)
C8 Mn1 C7 90.01(13)
C6 Mn1 C1 111.39(13)
C8 Mn1 C1 99.14(13)
C7 Mn1 C1 154.42(12)
C6 Mn1 C3 146.05(13)
C8 Mn1 C3 122.98(13)
C7 Mn1 C3 90.74(12)
C1 Mn1 C3 64.22(11)
C6 Mn1 C4 107.84(13)
C8 Mn1 C4 158.36(13)
C7 Mn1 C4 99.83(12)
C1 Mn1 C4 64.35(11)
C3 Mn1 C4 38.53(12)
C6 Mn1 C5 91.11(13)
C8 Mn1 C5 133.57(12)
C7 Mn1 C5 136.24(12)
C1 Mn1 C5 38.38(12)
C3 Mn1 C5 64.39(11)
C4 Mn1 C5 38.50(11)
C6 Mn1 C2 150.20(13)
C8 Mn1 C2 93.52(13)
C7 Mn1 C2 117.28(13)
C1 Mn1 C2 38.83(11)
C3 Mn1 C2 38.45(11)
C4 Mn1 C2 64.84(12)
C5 Mn1 C2 64.92(12)
C5 C1 C2 109.5(3)
C5 C1 N1 124.6(3)
C2 C1 N1 125.3(3)
C5 C1 Mn1 71.78(17)
C2 C1 Mn1 71.66(17)
N1 C1 Mn1 129.6(2)
C3 C2 C1 106.3(3)
C3 C2 Mn1 70.54(17)
C1 C2 Mn1 69.51(18)
C2 C3 C4 109.0(3)
C2 C3 Mn1 71.01(17)
C4 C3 Mn1 70.76(16)
C5 C4 C3 107.8(3)
C5 C4 Mn1 70.84(16)
C3 C4 Mn1 70.71(16)
C1 C5 C4 107.4(3)
C1 C5 Mn1 69.84(17)
C4 C5 Mn1 70.66(17)
O1 C6 Mn1 179.0(3)
O2 C7 Mn1 178.1(3)
O3 C8 Mn1 179.2(3)
C16 C11 C12 113.4(3)
C16 C11 B1 127.4(2)
C12 C11 B1 118.9(3)
F12 C12 C13 117.0(3)
F12 C12 C11 119.3(3)
C13 C12 C11 123.7(3)
F13 C13 C14 119.3(3)
F13 C13 C12 120.6(3)
C14 C13 C12 120.1(3)
F14 C14 C13 121.3(3)
F14 C14 C15 119.7(3)
C13 C14 C15 119.0(3)
F15 C15 C14 120.3(3)
F15 C15 C16 120.8(2)
C14 C15 C16 118.9(3)
F16 C16 C11 121.8(2)
F16 C16 C15 113.3(2)
C11 C16 C15 124.9(3)
C22 C21 C26 113.6(3)
C22 C21 B1 127.3(2)
C26 C21 B1 119.0(3)
F22 C22 C21 121.5(3)
F22 C22 C23 114.6(3)
C21 C22 C23 123.9(3)
F23 C23 C24 119.9(3)
F23 C23 C22 120.4(3)
C24 C23 C22 119.6(3)
F24 C24 C25 120.6(3)
F24 C24 C23 120.0(3)
C25 C24 C23 119.5(3)
F25 C25 C24 119.5(3)
F25 C25 C26 121.5(3)
C24 C25 C26 119.0(3)
F26 C26 C25 116.1(3)
F26 C26 C21 119.5(3)
C25 C26 C21 124.4(3)
C32 C31 C36 112.9(3)
C32 C31 B1 127.3(3)
C36 C31 B1 119.5(2)
F32 C32 C31 121.0(3)
F32 C32 C33 114.4(2)
C31 C32 C33 124.6(3)
F33 C33 C34 120.4(3)
F33 C33 C32 120.3(3)
C34 C33 C32 119.3(3)
F34 C34 C33 121.8(3)
F34 C34 C35 119.2(3)
C33 C34 C35 119.0(3)
F35 C35 C36 121.6(3)
F35 C35 C34 119.1(3)
C36 C35 C34 119.2(3)
F36 C36 C35 115.9(3)
F36 C36 C31 119.2(2)
C35 C36 C31 124.8(3)
C46 C41 C42 113.4(3)
C46 C41 B1 128.0(3)
C42 C41 B1 118.6(2)
F42 C42 C43 116.3(2)
F42 C42 C41 119.3(2)
C43 C42 C41 124.4(3)
F43 C43 C44 120.2(3)
F43 C43 C42 120.8(3)
C44 C43 C42 119.1(3)
F44 C44 C43 120.5(3)
F44 C44 C45 120.1(3)
C43 C44 C45 119.4(3)
F45 C45 C44 119.7(3)
F45 C45 C46 120.4(3)
C44 C45 C46 119.9(3)
F46 C46 C41 122.5(3)
F46 C46 C45 113.7(2)
C41 C46 C45 123.8(3)
C31 B1 C41 103.1(2)
C31 B1 C11 113.6(2)
C41 B1 C11 112.3(2)
C31 B1 C21 113.4(2)
C41 B1 C21 112.2(2)
C11 B1 C21 102.5(2)

loop_
_geom_bond_atom_site_label_1
_geom_bond_atom_site_label_2
_geom_bond_distance
Mn1 C6 1.798(3)
Mn1 C8 1.799(3)
Mn1 C7 1.801(3)
Mn1 C1 2.127(3)
Mn1 C3 2.149(3)
Mn1 C4 2.149(3)
Mn1 C5 2.152(3)
Mn1 C2 2.155(3)
F12 C12 1.348(3)
F13 C13 1.355(3)
F14 C14 1.342(3)
F15 C15 1.348(3)
F16 C16 1.361(3)
F22 C22 1.359(3)
F23 C23 1.354(4)
F24 C24 1.350(3)
F25 C25 1.349(3)
F26 C26 1.357(3)
F32 C32 1.355(3)
F33 C33 1.345(3)
F34 C34 1.353(3)
F35 C35 1.352(3)
F36 C36 1.364(3)
F42 C42 1.344(3)
F43 C43 1.344(3)
F44 C44 1.353(3)
F45 C45 1.346(3)
F46 C46 1.358(3)
O1 C6 1.147(4)
O2 C7 1.149(3)
O3 C8 1.144(4)
N1 C1 1.461(4)
C1 C5 1.407(4)
C1 C2 1.423(4)
C2 C3 1.417(4)
C3 C4 1.418(4)
C4 C5 1.418(4)
C11 C16 1.375(4)
C11 C12 1.400(4)
C11 B1 1.659(4)
C12 C13 1.379(4)
C13 C14 1.368(5)
C14 C15 1.379(4)
C15 C16 1.389(4)
C21 C22 1.380(4)
C21 C26 1.395(4)
C21 B1 1.665(4)
C22 C23 1.382(4)
C23 C24 1.373(4)
C24 C25 1.369(4)
C25 C26 1.380(4)
C31 C32 1.380(4)
C31 C36 1.393(4)
C31 B1 1.654(4)
C32 C33 1.390(4)
C33 C34 1.370(4)
C34 C35 1.379(4)
C35 C36 1.374(4)
C41 C46 1.384(4)
C41 C42 1.398(4)
C41 B1 1.659(4)
C42 C43 1.386(4)
C43 C44 1.372(4)
C44 C45 1.367(4)
C45 C46 1.391(4)
